data_4315532
loop_
_publ_author_name
'Ian A. Tonks'
'John E. Bercaw'

_publ_section_title
;
 (dme)MCl3(NNPh2) (dme = dimethoxyethane; M = Nb, Ta): A Versatile Synthon
 for [Ta=NNPh2] Hydrazido(2-) Complexes
;
_journal_name_full 'Inorganic Chemistry'
_journal_page_first 4648
_journal_page_last 4656
_journal_paper_doi 10.1021/ic1004193
_journal_volume 49
_journal_year 2010
_chemical_formula_moiety 'C16 H20 Cl3 N2 O2 Ta'
_chemical_formula_sum 'C16 H20 Cl3 N2 O2 Ta'
_chemical_formula_weight 559.64
_chemical_name_systematic
;
 ?
;
_space_group_IT_number 14
_symmetry_cell_setting monoclinic
_symmetry_space_group_name_Hall '-P 2ybc'
_symmetry_space_group_name_H-M 'P 1 21/c 1'
_atom_sites_solution_hydrogens difmap
_atom_sites_solution_primary direct
_atom_sites_solution_secondary difmap
_audit_creation_method SHELXL-97
_cell_angle_alpha 90.00
_cell_angle_beta 108.079(2)
_cell_angle_gamma 90.00
_cell_formula_units_Z 4
_cell_length_a 13.4839(6)
_cell_length_b 10.2768(4)
_cell_length_c 14.8254(7)
_cell_measurement_reflns_used 9998
_cell_measurement_temperature 100(2)
_cell_measurement_theta_max 52.01
_cell_measurement_theta_min 2.67
_cell_volume 1952.95(15)
_computing_cell_refinement 'Bruker SAINT-Plus v7.34A'
_computing_data_collection 'Bruker APEX2 v2.1-0'
_computing_data_reduction 'Bruker SAINT-Plus v7.34A'
_computing_molecular_graphics 'Bruker XP v5.1'
_computing_publication_material 'Bruker XCIF 2008'
_computing_structure_refinement 'SHELXL-97 (Sheldrick, 2008)'
_computing_structure_solution 'SHELXS-97 (Sheldrick, 2008)'
_diffrn_ambient_temperature 100(2)
_diffrn_measured_fraction_theta_full 0.945
_diffrn_measured_fraction_theta_max 0.945
_diffrn_measurement_device_type 'Bruker KAPPA APEX II'
_diffrn_measurement_method '\w scans; 22 settings'
_diffrn_radiation_monochromator graphite
_diffrn_radiation_source 'fine-focus sealed tube'
_diffrn_radiation_type MoK\a
_diffrn_radiation_wavelength 0.71073
_diffrn_reflns_av_R_equivalents 0.0360
_diffrn_reflns_av_sigmaI/netI 0.0368
_diffrn_reflns_limit_h_max 29
_diffrn_reflns_limit_h_min -27
_diffrn_reflns_limit_k_max 22
_diffrn_reflns_limit_k_min -21
_diffrn_reflns_limit_l_max 31
_diffrn_reflns_limit_l_min -22
_diffrn_reflns_number 116353
_diffrn_reflns_theta_full 52.22
_diffrn_reflns_theta_max 52.22
_diffrn_reflns_theta_min 1.59
_exptl_absorpt_coefficient_mu 6.049
_exptl_absorpt_correction_T_max 0.7503
_exptl_absorpt_correction_T_min 0.5013
_exptl_absorpt_correction_type multi-scan
_exptl_absorpt_process_details 'SADABS/2008-1, Bruker-AXS, Mdison, WI'
_exptl_crystal_colour Needle
_exptl_crystal_density_diffrn 1.903
_exptl_crystal_density_method 'not measured'
_exptl_crystal_description Purple
_exptl_crystal_F_000 1080
_exptl_crystal_size_max 0.21
_exptl_crystal_size_mid 0.08
_exptl_crystal_size_min 0.07
_refine_diff_density_max 4.620
_refine_diff_density_min -2.759
_refine_diff_density_rms 0.189
_refine_ls_extinction_method none
_refine_ls_goodness_of_fit_ref 1.388
_refine_ls_hydrogen_treatment refall
_refine_ls_matrix_type 'Full matrix'
_refine_ls_number_parameters 297
_refine_ls_number_reflns 21254
_refine_ls_number_restraints 0
_refine_ls_restrained_S_all 1.388
_refine_ls_R_factor_all 0.0513
_refine_ls_R_factor_gt 0.0285
_refine_ls_shift/su_max 0.008
_refine_ls_shift/su_mean 0.000
_refine_ls_structure_factor_coef Fsqd
_refine_ls_weighting_details w=1/s^2^(Fo^2^)
_refine_ls_weighting_scheme sigma
_refine_ls_wR_factor_gt 0.0362
_refine_ls_wR_factor_ref 0.0380
_reflns_number_gt 16090
_reflns_number_total 21254
_reflns_threshold_expression >2sigma(I)
_cod_data_source_file ic1004193_si_002_2.cif
_cod_data_source_block complex1
_cod_depositor_comments
;
The following automatic conversions were performed:

'_symmetry_cell_setting' value 'Monoclinic' changed to 'monoclinic'
according to the built-in table from CIF Core dictionary named
'cif_core.dic' version 2.4.1 from
2010-06-29.

'_refine_ls_weighting_scheme' value 'Sigma' changed to
'sigma' according to the built-in table from CIF Core dictionary
named 'cif_core.dic' version 2.4.1 from 2010-06-29.

Automatic conversion script
Id: cif_fix_values 1646 2011-03-28 12:23:43Z adriana 

The following automatic conversions were performed:

'_atom_sites_solution_primary' value 'Direct methods' was changed to
'direct'.

'_atom_sites_solution_secondary' value 'Difference Fourier map' was
changed to 'difmap'.

'_atom_sites_solution_hydrogens' value 'Difference Fourier map' was
changed to 'difmap'.

Automatic conversion script
Id: cif_fix_values 6452 2018-10-05 10:23:21Z andrius 
;
_cod_database_code 4315532

loop_
_symmetry_equiv_pos_as_xyz
'x, y, z'
'-x, y+1/2, -z+1/2'
'-x, -y, -z'
'x, -y-1/2, z-1/2'

loop_
_atom_site_label
_atom_site_type_symbol
_atom_site_fract_x
_atom_site_fract_y
_atom_site_fract_z
_atom_site_U_iso_or_equiv
_atom_site_adp_type
_atom_site_occupancy
_atom_site_symmetry_multiplicity
_atom_site_calc_flag
_atom_site_refinement_flags
_atom_site_disorder_assembly
_atom_site_disorder_group
Ta1 Ta 0.152250(3) 0.741405(3) 0.449378(2) 0.01010(1) Uani 1 1 d . . .
Cl1 Cl 0.07286(2) 0.58516(2) 0.331377(16) 0.01524(4) Uani 1 1 d . . .
Cl2 Cl 0.26441(2) 0.57632(2) 0.543082(18) 0.01856(4) Uani 1 1 d . . .
Cl3 Cl 0.01908(2) 0.89974(2) 0.391201(18) 0.01657(4) Uani 1 1 d . . .
O1 O 0.20145(7) 0.84774(8) 0.58184(5) 0.01932(15) Uani 1 1 d . . .
O2 O 0.04267(6) 0.68153(7) 0.53365(5) 0.01408(12) Uani 1 1 d . . .
N1 N 0.24391(7) 0.81471(8) 0.40154(6) 0.01361(14) Uani 1 1 d . . .
N2 N 0.31314(7) 0.88198(8) 0.37115(7) 0.01817(17) Uani 1 1 d . . .
C1 C 0.16944(11) 0.79131(12) 0.65881(8) 0.0235(2) Uani 1 1 d . . .
C2 C 0.05605(10) 0.75829(10) 0.61850(8) 0.0202(2) Uani 1 1 d . . .
C3 C 0.30313(15) 0.9094(2) 0.61747(11) 0.0442(5) Uani 1 1 d . . .
C4 C -0.06712(9) 0.65377(11) 0.48825(8) 0.01917(19) Uani 1 1 d . . .
C5 C 0.29678(8) 1.01977(9) 0.36019(7) 0.01395(16) Uani 1 1 d . . .
C6 C 0.20194(9) 1.06630(10) 0.30185(8) 0.01736(18) Uani 1 1 d . . .
C7 C 0.18387(9) 1.19957(11) 0.29425(9) 0.0206(2) Uani 1 1 d . . .
C8 C 0.25999(10) 1.28605(10) 0.34430(9) 0.0211(2) Uani 1 1 d . . .
C9 C 0.35502(10) 1.23887(11) 0.40178(8) 0.0228(2) Uani 1 1 d . . .
C10 C 0.37369(9) 1.10585(11) 0.41014(8) 0.01955(19) Uani 1 1 d . . .
C11 C 0.39803(8) 0.81595(9) 0.35582(7) 0.01404(16) Uani 1 1 d . . .
C12 C 0.45871(9) 0.87767(10) 0.30722(8) 0.01855(19) Uani 1 1 d . . .
C13 C 0.54223(9) 0.81201(11) 0.29233(8) 0.0205(2) Uani 1 1 d . . .
C14 C 0.56693(9) 0.68610(11) 0.32491(9) 0.0212(2) Uani 1 1 d . . .
C15 C 0.50471(9) 0.62423(11) 0.37125(8) 0.0200(2) Uani 1 1 d . . .
C16 C 0.42069(9) 0.68777(10) 0.38689(8) 0.01646(17) Uani 1 1 d . . .
H1A H 0.1776(11) 0.8550(15) 0.7065(9) 0.021(4) Uiso 1 1 d . . .
H1B H 0.2144(13) 0.7136(15) 0.6814(10) 0.024(4) Uiso 1 1 d . . .
H2A H 0.0350(11) 0.7052(13) 0.6643(9) 0.016(3) Uiso 1 1 d . . .
H2B H 0.0121(11) 0.8332(13) 0.6009(9) 0.014(3) Uiso 1 1 d . . .
H3A H 0.3000(16) 0.967(2) 0.6645(14) 0.063(6) Uiso 1 1 d . . .
H3B H 0.3185(15) 0.957(2) 0.5656(13) 0.059(6) Uiso 1 1 d . . .
H3C H 0.356(2) 0.844(3) 0.6460(17) 0.098(9) Uiso 1 1 d . . .
H4A H -0.0952(11) 0.6092(14) 0.5345(10) 0.023(4) Uiso 1 1 d . . .
H4B H -0.0736(13) 0.5984(15) 0.4363(10) 0.030(4) Uiso 1 1 d . . .
H4C H -0.1037(12) 0.7322(13) 0.4685(10) 0.015(3) Uiso 1 1 d . . .
H6 H 0.1508(12) 1.0096(14) 0.2692(9) 0.023(4) Uiso 1 1 d . . .
H7 H 0.1214(15) 1.2255(16) 0.2575(12) 0.036(5) Uiso 1 1 d . . .
H8 H 0.2500(11) 1.3689(14) 0.3446(9) 0.021(4) Uiso 1 1 d . . .
H9 H 0.4108(13) 1.2928(15) 0.4365(11) 0.028(4) Uiso 1 1 d . . .
H10 H 0.4365(12) 1.0725(15) 0.4490(10) 0.029(4) Uiso 1 1 d . . .
H12 H 0.4439(11) 0.9579(14) 0.2864(9) 0.021(4) Uiso 1 1 d . . .
H13 H 0.5819(11) 0.8542(14) 0.2598(9) 0.020(4) Uiso 1 1 d . . .
H14 H 0.6248(12) 0.6404(14) 0.3179(9) 0.021(4) Uiso 1 1 d . . .
H15 H 0.5210(11) 0.5428(14) 0.3930(9) 0.022(4) Uiso 1 1 d . . .
H16 H 0.3816(11) 0.6491(14) 0.4234(9) 0.022(4) Uiso 1 1 d . . .

loop_
_atom_site_aniso_label
_atom_site_aniso_U_11
_atom_site_aniso_U_22
_atom_site_aniso_U_33
_atom_site_aniso_U_23
_atom_site_aniso_U_13
_atom_site_aniso_U_12
Ta1 0.01094(1) 0.00946(1) 0.00981(1) 0.00106(1) 0.00308(1) -0.00005(1)
Cl1 0.01808(11) 0.01377(9) 0.01312(9) -0.00201(7) 0.00375(8) -0.00132(7)
Cl2 0.01542(11) 0.01905(10) 0.01949(11) 0.00813(8) 0.00292(9) 0.00327(8)
Cl3 0.01713(11) 0.01198(8) 0.02169(11) 0.00441(7) 0.00762(9) 0.00357(7)
O1 0.0246(4) 0.0209(3) 0.0128(3) -0.0038(3) 0.0063(3) -0.0100(3)
O2 0.0163(3) 0.0135(3) 0.0138(3) -0.0003(2) 0.0065(3) -0.0008(2)
N1 0.0130(4) 0.0134(3) 0.0144(3) 0.0029(3) 0.0042(3) 0.0006(3)
N2 0.0154(4) 0.0137(3) 0.0295(5) 0.0072(3) 0.0130(4) 0.0030(3)
C1 0.0315(7) 0.0278(5) 0.0129(4) -0.0033(4) 0.0094(4) -0.0092(5)
C2 0.0274(6) 0.0186(4) 0.0187(4) -0.0035(4) 0.0129(4) -0.0019(4)
C3 0.0468(10) 0.0636(11) 0.0208(6) -0.0119(7) 0.0083(6) -0.0407(9)
C4 0.0155(5) 0.0199(4) 0.0233(5) 0.0026(4) 0.0077(4) -0.0018(4)
C5 0.0138(4) 0.0135(3) 0.0159(4) 0.0038(3) 0.0066(3) 0.0019(3)
C6 0.0129(4) 0.0163(4) 0.0212(5) 0.0032(3) 0.0028(4) -0.0004(3)
C7 0.0155(5) 0.0177(4) 0.0275(5) 0.0064(4) 0.0052(4) 0.0045(3)
C8 0.0254(6) 0.0139(4) 0.0264(5) 0.0008(4) 0.0117(5) 0.0027(4)
C9 0.0259(6) 0.0183(4) 0.0208(5) -0.0029(4) 0.0023(4) -0.0036(4)
C10 0.0170(5) 0.0200(4) 0.0181(5) 0.0027(3) 0.0002(4) 0.0002(4)
C11 0.0115(4) 0.0152(4) 0.0153(4) 0.0006(3) 0.0040(3) 0.0012(3)
C12 0.0174(5) 0.0179(4) 0.0228(5) 0.0018(4) 0.0098(4) -0.0001(3)
C13 0.0174(5) 0.0230(5) 0.0238(5) -0.0051(4) 0.0104(4) -0.0031(4)
C14 0.0152(5) 0.0230(5) 0.0257(5) -0.0080(4) 0.0070(4) 0.0008(4)
C15 0.0187(5) 0.0176(4) 0.0226(5) -0.0010(4) 0.0049(4) 0.0046(4)
C16 0.0163(5) 0.0156(4) 0.0173(4) 0.0014(3) 0.0050(4) 0.0018(3)

loop_
_atom_type_symbol
_atom_type_description
_atom_type_scat_dispersion_real
_atom_type_scat_dispersion_imag
_atom_type_scat_source
C C 0.0033 0.0016 'International Tables Vol C Tables 4.2.6.8 and 6.1.1.4'
H H 0.0000 0.0000 'International Tables Vol C Tables 4.2.6.8 and 6.1.1.4'
N N 0.0061 0.0033 'International Tables Vol C Tables 4.2.6.8 and 6.1.1.4'
O O 0.0106 0.0060 'International Tables Vol C Tables 4.2.6.8 and 6.1.1.4'
Cl Cl 0.1484 0.1585 'International Tables Vol C Tables 4.2.6.8 and 6.1.1.4'
Ta Ta -0.7052 6.5227 'International Tables Vol C Tables 4.2.6.8 and 6.1.1.4'

loop_
_geom_angle_atom_site_label_1
_geom_angle_atom_site_label_2
_geom_angle_atom_site_label_3
_geom_angle
_geom_angle_site_symmetry_1
_geom_angle_site_symmetry_3
_geom_angle_publ_flag
N1 Ta1 O1 95.34(3) . . yes
N1 Ta1 O2 168.03(3) . . yes
O1 Ta1 O2 73.10(3) . . yes
N1 Ta1 Cl1 101.76(3) . . yes
O1 Ta1 Cl1 162.30(2) . . yes
O2 Ta1 Cl1 90.034(19) . . yes
N1 Ta1 Cl3 96.08(3) . . yes
O1 Ta1 Cl3 88.16(2) . . yes
O2 Ta1 Cl3 80.773(19) . . yes
Cl1 Ta1 Cl3 94.507(9) . . yes
N1 Ta1 Cl2 98.01(3) . . yes
O1 Ta1 Cl2 82.61(2) . . yes
O2 Ta1 Cl2 83.81(2) . . yes
Cl1 Ta1 Cl2 90.427(10) . . yes
Cl3 Ta1 Cl2 163.803(9) . . yes
C3 O1 C1 111.32(9) . . ?
C3 O1 Ta1 122.63(8) . . ?
C1 O1 Ta1 115.28(6) . . ?
C2 O2 C4 110.13(8) . . ?
C2 O2 Ta1 113.52(6) . . ?
C4 O2 Ta1 122.43(6) . . ?
N2 N1 Ta1 173.65(7) . . ?
N1 N2 C11 119.29(8) . . ?
N1 N2 C5 116.51(8) . . ?
C11 N2 C5 124.15(8) . . ?
O1 C1 C2 106.92(9) . . ?
O1 C1 H1A 108.5(8) . . ?
C2 C1 H1A 108.8(9) . . ?
O1 C1 H1B 106.6(8) . . ?
C2 C1 H1B 113.1(9) . . ?
H1A C1 H1B 112.7(12) . . ?
O2 C2 C1 107.87(9) . . ?
O2 C2 H2A 108.3(8) . . ?
C1 C2 H2A 109.2(8) . . ?
O2 C2 H2B 107.5(8) . . ?
C1 C2 H2B 113.3(8) . . ?
H2A C2 H2B 110.5(11) . . ?
O1 C3 H3A 107.2(13) . . ?
O1 C3 H3B 109.6(11) . . ?
H3A C3 H3B 109.8(16) . . ?
O1 C3 H3C 109.8(16) . . ?
H3A C3 H3C 108.3(17) . . ?
H3B C3 H3C 112.0(18) . . ?
O2 C4 H4A 108.9(9) . . ?
O2 C4 H4B 108.7(10) . . ?
H4A C4 H4B 109.1(12) . . ?
O2 C4 H4C 109.6(9) . . ?
H4A C4 H4C 109.6(11) . . ?
H4B C4 H4C 110.9(12) . . ?
C6 C5 C10 120.26(9) . . ?
C6 C5 N2 119.36(9) . . ?
C10 C5 N2 120.34(10) . . ?
C5 C6 C7 119.65(10) . . ?
C5 C6 H6 120.4(9) . . ?
C7 C6 H6 119.9(9) . . ?
C8 C7 C6 120.42(11) . . ?
C8 C7 H7 122.6(11) . . ?
C6 C7 H7 117.0(11) . . ?
C7 C8 C9 119.60(10) . . ?
C7 C8 H8 123.0(10) . . ?
C9 C8 H8 117.2(10) . . ?
C8 C9 C10 120.40(11) . . ?
C8 C9 H9 123.7(10) . . ?
C10 C9 H9 115.9(10) . . ?
C9 C10 C5 119.65(11) . . ?
C9 C10 H10 121.6(10) . . ?
C5 C10 H10 118.8(10) . . ?
C16 C11 C12 119.61(9) . . ?
C16 C11 N2 120.43(9) . . ?
C12 C11 N2 119.95(9) . . ?
C13 C12 C11 119.65(10) . . ?
C13 C12 H12 120.4(9) . . ?
C11 C12 H12 120.0(9) . . ?
C14 C13 C12 121.18(10) . . ?
C14 C13 H13 120.1(9) . . ?
C12 C13 H13 118.7(9) . . ?
C13 C14 C15 118.84(10) . . ?
C13 C14 H14 123.0(9) . . ?
C15 C14 H14 118.2(9) . . ?
C16 C15 C14 121.04(10) . . ?
C16 C15 H15 120.0(9) . . ?
C14 C15 H15 118.9(9) . . ?
C15 C16 C11 119.65(10) . . ?
C15 C16 H16 121.5(9) . . ?
C11 C16 H16 118.6(9) . . ?

loop_
_geom_bond_atom_site_label_1
_geom_bond_atom_site_label_2
_geom_bond_distance
_geom_bond_site_symmetry_2
_geom_bond_publ_flag
Ta1 N1 1.7727(8) . yes
Ta1 O1 2.1638(7) . yes
Ta1 O2 2.2954(7) . yes
Ta1 Cl1 2.3711(2) . yes
Ta1 Cl3 2.3780(2) . yes
Ta1 Cl2 2.4065(3) . yes
O1 C3 1.4527(17) . ?
O1 C1 1.4597(13) . ?
O2 C2 1.4478(12) . ?
O2 C4 1.4518(14) . ?
N1 N2 1.3465(11) . ?
N2 C11 1.4084(13) . ?
N2 C5 1.4346(12) . ?
C1 C2 1.4975(18) . ?
C1 H1A 0.945(14) . ?
C1 H1B 0.996(16) . ?
C2 H2A 0.979(13) . ?
C2 H2B 0.957(14) . ?
C3 H3A 0.93(2) . ?
C3 H3B 0.985(19) . ?
C3 H3C 0.98(3) . ?
C4 H4A 0.992(13) . ?
C4 H4B 0.939(15) . ?
C4 H4C 0.943(14) . ?
C5 C6 1.3877(15) . ?
C5 C10 1.3891(15) . ?
C6 C7 1.3895(15) . ?
C6 H6 0.917(15) . ?
C7 C8 1.3862(18) . ?
C7 H7 0.890(19) . ?
C8 C9 1.3876(18) . ?
C8 H8 0.863(15) . ?
C9 C10 1.3886(15) . ?
C9 H9 0.947(17) . ?
C10 H10 0.929(16) . ?
C11 C16 1.3976(14) . ?
C11 C12 1.3989(14) . ?
C12 C13 1.3880(15) . ?
C12 H12 0.882(14) . ?
C13 C14 1.3852(17) . ?
C13 H13 0.931(14) . ?
C14 C15 1.3921(16) . ?
C14 H14 0.943(14) . ?
C15 C16 1.3880(15) . ?
C15 H15 0.899(14) . ?
C16 H16 0.952(14) . ?
